data_2203250
loop_
_publ_author_name
'Yoshikawa, Naokazu'
'Takemoto, Keiko'
'Sakamoto, Jun'
'Kanehisa, Nobuko'
'Kai, Yasushi'
'Takashima, Hiroshi'
'Tsukahara, Keiichi'

_publ_section_title
;
 (11<i>R</i>)-(--)-<i>N,N</i>'-Dimethylcinchonidinium diiodide
;
_journal_issue 2
_journal_name_full 'Acta Crystallographica Section E'
_journal_page_first o281
_journal_page_last o282
_journal_paper_doi 10.1107/S1600536804000583
_journal_volume 60
_journal_year 2004
_chemical_formula_iupac 'C21 H28 N2 O 2+, 2I 1-'
_chemical_formula_moiety 'C21 H28 N2 O 2+, 2I 1-'
_chemical_formula_sum 'C21 H28 I2 N2 O'
_chemical_formula_weight 578.27
_space_group_IT_number 19
_symmetry_cell_setting orthorhombic
_symmetry_space_group_name_Hall 'P 2ac 2ab'
_symmetry_space_group_name_H-M 'P 21 21 21'
_cell_angle_alpha 90
_cell_angle_beta 90
_cell_angle_gamma 90
_cell_formula_units_Z 4
_cell_length_a 11.3103(4)
_cell_length_b 13.3106(3)
_cell_length_c 14.9280(5)
_cell_measurement_reflns_used 29792
_cell_measurement_temperature 296.2
_cell_measurement_theta_max 30.5
_cell_measurement_theta_min 1.4
_cell_volume 2247.36(12)
_computing_cell_refinement PROCESS-AUTO
_computing_data_collection 'PROCESS-AUTO (Rigaku, 1998)'
_computing_data_reduction 'TEXSAN (Molecular Structure Corporation, 2000)'
_computing_molecular_graphics 'ORTEPII (Johnson, 1976)'
_computing_publication_material TEXSAN
_computing_structure_refinement 'SHELXL97 (Sheldrick, 1997)'
_computing_structure_solution 'SIR92 (Altomare et al., 1992)'
_diffrn_detector_area_resol_mean 10.00
_diffrn_measured_fraction_theta_full 30.5
_diffrn_measured_fraction_theta_max 30.5
_diffrn_measurement_device_type 'Rigaku R-AXIS RAPID Imaging Plate'
_diffrn_measurement_method \w
_diffrn_radiation_type 'Mo K\a'
_diffrn_radiation_wavelength 0.7107
_diffrn_reflns_av_R_equivalents 0.046
_diffrn_reflns_limit_h_max 16
_diffrn_reflns_limit_h_min -15
_diffrn_reflns_limit_k_max 18
_diffrn_reflns_limit_k_min -18
_diffrn_reflns_limit_l_max 21
_diffrn_reflns_limit_l_min -21
_diffrn_reflns_number 26613
_diffrn_reflns_theta_full 30.5
_diffrn_reflns_theta_max 30.50
_diffrn_reflns_theta_min 1.7
_diffrn_standards_decay_% 0
_diffrn_standards_interval_count 0
_diffrn_standards_interval_time 0
_diffrn_standards_number 0
_exptl_absorpt_coefficient_mu 2.812
_exptl_absorpt_correction_T_max 0.755
_exptl_absorpt_correction_T_min 0.619
_exptl_absorpt_correction_type multi-scan
_exptl_absorpt_process_details '(ABSCOR; Higashi, 1995)'
_exptl_crystal_colour yellow
_exptl_crystal_density_diffrn 1.709
_exptl_crystal_density_method 'not measured'
_exptl_crystal_description prism
_exptl_crystal_F_000 1128
_exptl_crystal_size_max 0.200
_exptl_crystal_size_mid 0.1600
_exptl_crystal_size_min 0.100
_refine_diff_density_max 1.76
_refine_diff_density_min -0.39
_refine_ls_abs_structure_details 'Flack (1983), 2857 Friedel pairs [CHECK]'
_refine_ls_abs_structure_Flack 0.01(2)
_refine_ls_extinction_expression Fc^*^=kFc[1+0.001xFc^2^\l^3^/sin(2\q)]^-1/4^
_refine_ls_extinction_method none
_refine_ls_goodness_of_fit_ref 1.095
_refine_ls_hydrogen_treatment constr
_refine_ls_number_parameters 235
_refine_ls_number_reflns 5056
_refine_ls_R_factor_gt 0.0498
_refine_ls_shift/su_max 0.01320
_refine_ls_structure_factor_coef Fsqd
_refine_ls_weighting_details 'w = 1/[\s^2^(Fo^2^) + (0.1P)^2^] where P = (Fo^2^+2Fc^2^)/3'
_refine_ls_weighting_scheme calc
_refine_ls_wR_factor_ref 0.0843
_reflns_number_gt 5056
_reflns_number_total 6680
_reflns_threshold_expression I>2\s(I)
_cod_data_source_file ww6155.cif
_cod_data_source_block I
_cod_original_cell_volume 2247.40(10)
_cod_original_formula_sum 'C21 H28 I2 N2 O '
_cod_database_code 2203250
_cod_database_fobs_code 2203250

loop_
_symmetry_equiv_pos_as_xyz
x,y,z
1/2-x,-y,1/2+z
1/2+x,1/2-y,-z
-x,1/2+y,1/2-z

loop_
_atom_site_label
_atom_site_fract_x
_atom_site_fract_y
_atom_site_fract_z
_atom_site_U_iso_or_equiv
_atom_site_adp_type
_atom_site_calc_flag
_atom_site_occupancy
_atom_site_type_symbol
I1 -0.47477(3) 0.19712(2) 0.03022(2) 0.05140(9) Uani d 1.00 I
I2 -0.49191(3) 0.22709(2) -0.46580(2) 0.05910(10) Uani d 1.00 I
O1 -0.3889(3) -0.1533(2) -0.2192(2) 0.0476(7) Uani d 1.00 O
N1 -0.6937(3) 0.0112(3) -0.4073(3) 0.0456(9) Uani d 1.00 N
N2 -0.2413(3) 0.0067(3) -0.1359(2) 0.0397(8) Uani d 1.00 N
C1 -0.6283(4) 0.0978(3) -0.1783(3) 0.0376(9) Uani d 1.00 C
C2 -0.7162(4) 0.1646(3) -0.1657(3) 0.0433(10) Uani d 1.00 C
C3 -0.8004(4) 0.1815(3) -0.2333(3) 0.0460(10) Uani d 1.00 C
C4 -0.7932(4) 0.1331(3) -0.3135(3) 0.0460(10) Uani d 1.00 C
C5 -0.7021(4) 0.0626(3) -0.3276(3) 0.0370(9) Uani d 1.00 C
C6 -0.6178(4) 0.0430(3) -0.2598(3) 0.0340(8) Uani d 1.00 C
C7 -0.5301(4) -0.0318(3) -0.2739(2) 0.0359(8) Uani d 1.00 C
C8 -0.5303(4) -0.0829(3) -0.3538(3) 0.0449(9) Uani d 1.00 C
C9 -0.6114(4) -0.0592(3) -0.4189(3) 0.0500(10) Uani d 1.00 C
C10 -0.7745(5) 0.0362(4) -0.4817(4) 0.0680(10) Uani d 1.00 C
C11 -0.4377(4) -0.0574(3) -0.2029(3) 0.0383(9) Uani d 1.00 C
C12 -0.3414(4) 0.0235(3) -0.2049(3) 0.0340(8) Uani d 1.00 C
C13 -0.2815(4) 0.0371(3) -0.2964(3) 0.0421(10) Uani d 1.00 C
C14 -0.1554(4) 0.0737(4) -0.2835(3) 0.0500(10) Uani d 1.00 C
C15 -0.0821(4) -0.0150(4) -0.2495(4) 0.0570(10) Uani d 1.00 C
C16 -0.1470(4) -0.0651(4) -0.1720(3) 0.0510(10) Uani d 1.00 C
C17 -0.2846(4) -0.0325(4) -0.0478(3) 0.0510(10) Uani d 1.00 C
C18 -0.1856(4) 0.1079(3) -0.1221(3) 0.0480(10) Uani d 1.00 C
C19 -0.1514(4) 0.1565(4) -0.2124(4) 0.0510(10) Uani d 1.00 C
C20 -0.2242(5) 0.2469(4) -0.2349(4) 0.068(2) Uani d 1.00 C
C21 -0.2050(9) 0.3099(7) -0.2923(7) 0.132(4) Uani d 1.00 C
H1 -0.5730 0.0863 -0.1311 0.0436 Uiso calc 1.00 H
H2 -0.7198 0.2016 -0.1102 0.0485 Uiso calc 1.00 H
H3 -0.8631 0.2285 -0.2231 0.0531 Uiso calc 1.00 H
H4 -0.8497 0.1479 -0.3600 0.0558 Uiso calc 1.00 H
H5 -0.4709 -0.1343 -0.3631 0.0533 Uiso calc 1.00 H
H6 -0.6106 -0.0949 -0.4749 0.0594 Uiso calc 1.00 H
H7 -0.7748 0.1076 -0.4909 0.0760 Uiso calc 1.00 H
H8 -0.7483 0.0033 -0.5353 0.0760 Uiso calc 1.00 H
H9 -0.8530 0.0141 -0.4672 0.0760 Uiso calc 1.00 H
H10 -0.4738 -0.0584 -0.1438 0.0448 Uiso calc 1.00 H
H11 -0.4506 -0.2020 -0.2178 0.0539 Uiso calc 1.00 H
H12 -0.3790 0.0853 -0.1894 0.0410 Uiso calc 1.00 H
H13 -0.2835 -0.0238 -0.3282 0.0497 Uiso calc 1.00 H
H14 -0.3269 0.0867 -0.3300 0.0497 Uiso calc 1.00 H
H15 -0.1239 0.1003 -0.3383 0.0587 Uiso calc 1.00 H
H16 -0.0695 -0.0626 -0.2969 0.0679 Uiso calc 1.00 H
H17 -0.0053 0.0074 -0.2295 0.0679 Uiso calc 1.00 H
H18 -0.1852 -0.1258 -0.1915 0.0581 Uiso calc 1.00 H
H19 -0.0941 -0.0821 -0.1243 0.0581 Uiso calc 1.00 H
H20 -0.2191 -0.0395 -0.0079 0.0576 Uiso calc 1.00 H
H21 -0.3203 -0.0966 -0.0560 0.0576 Uiso calc 1.00 H
H22 -0.3402 0.0126 -0.0231 0.0576 Uiso calc 1.00 H
H23 -0.1160 0.0996 -0.0854 0.0546 Uiso calc 1.00 H
H24 -0.2395 0.1501 -0.0909 0.0546 Uiso calc 1.00 H
H25 -0.0692 0.1764 -0.2060 0.0614 Uiso calc 1.00 H
H26 -0.2919 0.2610 -0.1973 0.0779 Uiso calc 1.00 H
H27 -0.1408 0.3011 -0.3338 0.1405 Uiso calc 1.00 H
H28 -0.2583 0.3653 -0.3030 0.1405 Uiso calc 1.00 H

loop_
_atom_site_aniso_label
_atom_site_aniso_U_11
_atom_site_aniso_U_22
_atom_site_aniso_U_33
_atom_site_aniso_U_12
_atom_site_aniso_U_13
_atom_site_aniso_U_23
I1 0.0691(2) 0.04500(10) 0.04000(10) 0.00060(10) -0.0026(2) -0.00720(10)
I2 0.0593(2) 0.0541(2) 0.0638(2) 0.00090(10) 0.0125(2) -0.00880(10)
O1 0.052(2) 0.0330(10) 0.058(2) 0.0040(10) 0.001(2) -0.0010(10)
N1 0.049(2) 0.047(2) 0.040(2) -0.010(2) -0.012(2) -0.003(2)
N2 0.047(2) 0.040(2) 0.032(2) 0.006(2) -0.0050(10) -0.0040(10)
C1 0.044(2) 0.036(2) 0.033(2) -0.001(2) 0.001(2) 0.001(2)
C2 0.047(2) 0.041(2) 0.042(2) 0.001(2) 0.015(2) -0.001(2)
C3 0.035(2) 0.041(2) 0.063(3) 0.001(2) 0.008(2) 0.006(2)
C4 0.038(2) 0.044(2) 0.058(3) -0.005(2) -0.004(2) 0.010(2)
C5 0.037(2) 0.033(2) 0.041(2) -0.011(2) -0.001(2) 0.004(2)
C6 0.038(2) 0.032(2) 0.032(2) -0.007(2) 0.001(2) 0.002(2)
C7 0.040(2) 0.033(2) 0.035(2) -0.004(2) 0.004(2) 0.0010(10)
C8 0.054(2) 0.038(2) 0.042(2) 0.001(2) 0.001(2) -0.010(2)
C9 0.064(3) 0.046(2) 0.040(2) -0.005(2) -0.006(2) -0.017(2)
C10 0.077(3) 0.076(4) 0.052(3) -0.006(3) -0.026(3) -0.004(3)
C11 0.043(2) 0.038(2) 0.034(2) 0.005(2) -0.001(2) -0.001(2)
C12 0.034(2) 0.036(2) 0.032(2) 0.007(2) 0.000(2) 0.004(2)
C13 0.053(3) 0.045(2) 0.028(2) -0.007(2) -0.001(2) -0.003(2)
C14 0.049(3) 0.058(3) 0.042(3) 0.002(2) 0.013(2) 0.000(2)
C15 0.046(3) 0.064(3) 0.062(3) 0.007(2) 0.008(2) -0.016(2)
C16 0.047(3) 0.047(3) 0.057(3) 0.014(2) -0.009(2) -0.003(2)
C17 0.068(3) 0.057(3) 0.028(2) 0.004(2) -0.004(2) 0.005(2)
C18 0.051(3) 0.047(2) 0.045(3) -0.003(2) -0.001(2) -0.008(2)
C19 0.044(2) 0.049(3) 0.061(3) -0.008(2) 0.002(2) -0.002(2)
C20 0.065(3) 0.049(3) 0.088(4) 0.000(3) 0.017(3) 0.010(3)
C21 0.145(8) 0.116(6) 0.136(7) 0.057(6) 0.057(6) 0.059(6)

loop_
_atom_type_symbol
_atom_type_description
_atom_type_scat_dispersion_real
_atom_type_scat_dispersion_imag
_atom_type_scat_source
C C 0.003 0.002
;International Tables for Crystallography
(1992, Vol. C, Tables 4.2.6.8 and 6.1.1.4)
;
H H 0.000 0.000
;International Tables for Crystallography
(1992, Vol. C, Table 6.1.1.4)
;
N N 0.006 0.003
;International Tables for Crystallography
(1992, Vol. C, Tables 4.2.6.8 and 6.1.1.4)
;
I I -0.474 1.812
;International Tables for Crystallography
(1992, Vol. C, Tables 4.2.6.8 and 6.1.1.4)
;
O O 0.011 0.006
;International Tables for Crystallography
(1992, Vol. C, Tables 4.2.6.8 and 6.1.1.4)
;

loop_
_geom_angle_atom_site_label_1
_geom_angle_atom_site_label_2
_geom_angle_atom_site_label_3
_geom_angle
_geom_angle_publ_flag
C11 O1 H11 109.0 yes
C5 N1 C9 120.7(4) yes
C5 N1 C10 119.7(4) yes
C9 N1 C10 119.6(4) yes
C12 N2 C16 111.5(3) yes
C12 N2 C17 113.3(3) yes
C12 N2 C18 105.6(3) yes
C16 N2 C17 108.6(3) yes
C16 N2 C18 108.4(3) yes
C17 N2 C18 109.2(3) yes
C2 C1 C6 121.3(4) no
C2 C1 H1 119.1 no
C6 C1 H1 119.6 no
C1 C2 C3 120.4(4) no
C1 C2 H2 119.2 no
C3 C2 H2 120.4 no
C2 C3 C4 121.0(4) no
C2 C3 H3 119.5 no
C4 C3 H3 119.5 no
C3 C4 C5 119.3(4) no
C3 C4 H4 119.9 no
C5 C4 H4 120.8 no
N1 C5 C4 120.7(4) no
N1 C5 C6 118.7(4) no
C4 C5 C6 120.5(4) no
C1 C6 C5 117.4(4) no
C1 C6 C7 123.0(3) no
C5 C6 C7 119.6(3) no
C6 C7 C8 118.4(4) no
C6 C7 C11 122.1(3) no
C8 C7 C11 119.5(4) no
C7 C8 C9 120.1(4) no
C7 C8 H5 118.3 no
C9 C8 H5 121.6 no
N1 C9 C8 122.5(4) no
N1 C9 H6 117.9 no
C8 C9 H6 119.7 no
N1 C10 H7 109.5 no
N1 C10 H8 109.5 no
N1 C10 H9 109.5 no
H7 C10 H8 109.5 no
H7 C10 H9 109.5 no
H8 C10 H9 109.5 no
O1 C11 C7 110.5(3) no
O1 C11 C12 110.8(3) no
O1 C11 H10 108.0 no
C7 C11 C12 108.4(3) no
C7 C11 H10 110.1 no
C12 C11 H10 109.0 no
N2 C12 C11 114.0(3) no
N2 C12 C13 106.6(3) no
N2 C12 H12 106.8 no
C11 C12 C13 114.5(3) no
C11 C12 H12 106.5 no
C13 C12 H12 108.1 no
C12 C13 C14 109.8(3) no
C12 C13 H13 109.7 no
C12 C13 H14 107.7 no
C14 C13 H13 111.3 no
C14 C13 H14 110.0 no
H13 C13 H14 108.2 no
C13 C14 C15 107.6(4) no
C13 C14 C19 110.3(4) no
C13 C14 H15 111.1 no
C15 C14 C19 108.0(4) no
C15 C14 H15 111.5 no
C19 C14 H15 108.3 no
C14 C15 C16 109.2(4) no
C14 C15 H16 110.2 no
C14 C15 H17 110.6 no
C16 C15 H16 110.0 no
C16 C15 H17 109.5 no
H16 C15 H17 107.3 no
N2 C16 C15 109.3(4) no
N2 C16 H18 108.6 no
N2 C16 H19 108.7 no
C15 C16 H18 110.7 no
C15 C16 H19 111.5 no
H18 C16 H19 107.9 no
N2 C17 H20 109.2 no
N2 C17 H21 109.8 no
N2 C17 H22 109.8 no
H20 C17 H21 108.8 no
H20 C17 H22 109.5 no
H21 C17 H22 109.7 no
N2 C18 C19 111.2(4) no
N2 C18 H23 108.5 no
N2 C18 H24 109.2 no
C19 C18 H23 109.8 no
C19 C18 H24 110.0 no
H23 C18 H24 108.1 no
C14 C19 C18 107.3(4) no
C14 C19 C20 114.0(4) no
C14 C19 H25 107.0 no
C18 C19 C20 113.3(4) no
C18 C19 H25 105.5 no
C20 C19 H25 109.2 no
C19 C20 C21 127.8(7) no
C19 C20 H26 117.4 no
C21 C20 H26 114.6 no
C20 C21 H27 120.2 no
C20 C21 H28 122.0 no
H27 C21 H28 117.3 no

loop_
_geom_bond_atom_site_label_1
_geom_bond_atom_site_label_2
_geom_bond_distance
_geom_bond_publ_flag
O1 C11 1.411(5) yes
O1 H11 0.953 no
N1 C5 1.376(6) yes
N1 C9 1.332(6) yes
N1 C10 1.476(7) yes
N2 C12 1.547(5) yes
N2 C16 1.529(6) yes
N2 C17 1.497(6) yes
N2 C18 1.501(6) yes
C1 C2 1.347(6) no
C1 C6 1.423(5) no
C1 H1 0.954 no
C2 C3 1.406(6) no
C2 H2 0.965 no
C3 C4 1.362(7) no
C3 H3 0.958 no
C4 C5 1.410(6) no
C4 H4 0.964 no
C5 C6 1.415(6) no
C6 C7 1.421(5) no
C7 C8 1.373(5) no
C7 C11 1.527(6) no
C8 C9 1.373(6) no
C8 H5 0.969 no
C9 H6 0.962 no
C10 H7 0.960 no
C10 H8 0.960 no
C10 H9 0.960 no
C11 C12 1.531(6) no
C11 H10 0.973 no
C12 C13 1.536(6) no
C12 H12 0.956 no
C13 C14 1.520(7) no
C13 H13 0.939 no
C13 H14 0.976 no
C14 C15 1.530(7) no
C14 C19 1.530(7) no
C14 H15 0.959 no
C15 C16 1.524(7) no
C15 H16 0.960 no
C15 H17 0.966 no
C16 H18 0.961 no
C16 H19 0.958 no
C17 H20 0.955 no
C17 H21 0.952 no
C17 H22 0.945 no
C18 C19 1.544(7) no
C18 H23 0.965 no
C18 H24 0.951 no
C19 C20 1.497(7) no
C19 H25 0.972 no
C20 C21 1.220(10) no
C20 H26 0.968 no
C21 H27 0.962 no
C21 H28 0.965 no

loop_
_geom_contact_atom_site_label_1
_geom_contact_atom_site_label_2
_geom_contact_distance
_geom_contact_site_symmetry_2
I2 O1 3.461(3) 4_454
O1 C3 3.151(5) 4_444
O1 C2 3.200(5) 4_444
O1 C4 3.545(5) 4_444

loop_
_geom_torsion_atom_site_label_1
_geom_torsion_atom_site_label_2
_geom_torsion_atom_site_label_3
_geom_torsion_atom_site_label_4
_geom_torsion
_geom_torsion_publ_flag
O1 C11 C7 C6 160.0(3) no
O1 C11 C7 C8 -19.2(5) no
O1 C11 C12 N2 -58.5(4) no
O1 C11 C12 C13 64.6(4) no
N1 C5 C4 C3 178.8(4) no
N1 C5 C6 C1 179.6(4) no
N1 C5 C6 C7 -2.5(6) no
N1 C9 C8 C7 -1.5(7) no
N2 C12 C11 C7 -179.9(3) no
N2 C12 C13 C14 -24.2(4) no
N2 C16 C15 C14 -17.2(5) no
N2 C18 C19 C14 -14.9(5) no
N2 C18 C19 C20 111.8(4) no
C1 C2 C3 C4 -1.9(7) no
C1 C6 C5 C4 -0.9(6) no
C1 C6 C7 C8 177.7(4) no
C1 C6 C7 C11 -1.5(6) no
C2 C1 C6 C5 1.2(6) no
C2 C1 C6 C7 -176.7(4) no
C2 C3 C4 C5 2.1(7) no
C3 C2 C1 C6 0.2(6) no
C3 C4 C5 C6 -0.7(6) no
C4 C5 N1 C9 -176.4(4) no
C4 C5 N1 C10 5.4(6) no
C4 C5 C6 C7 177.0(4) no
C5 N1 C9 C8 -1.1(7) no
C5 C6 C7 C8 0.0(6) no
C5 C6 C7 C11 -179.3(4) no
C6 C5 N1 C9 3.1(6) no
C6 C5 N1 C10 -175.1(4) no
C6 C7 C8 C9 2.0(6) no
C6 C7 C11 C12 -78.4(4) no
C7 C11 C12 C13 -56.9(4) no
C8 C7 C11 C12 102.3(4) no
C8 C9 N1 C10 177.1(4) no
C9 C8 C7 C11 -178.7(4) no
C11 C12 N2 C16 84.2(4) no
C11 C12 N2 C17 -38.7(4) no
C11 C12 N2 C18 -158.2(3) no
C11 C12 C13 C14 -151.1(4) no
C12 N2 C16 C15 67.5(4) no
C12 N2 C18 C19 -51.8(4) no
C12 C13 C14 C15 73.8(5) no
C12 C13 C14 C19 -43.8(5) no
C13 C12 N2 C16 -43.0(4) no
C13 C12 N2 C17 -165.9(3) no
C13 C12 N2 C18 74.5(4) no
C13 C14 C15 C16 -48.6(5) no
C13 C14 C19 C18 66.2(5) no
C13 C14 C19 C20 -60.1(5) no
C14 C19 C20 C21 -70.8(9) no
C15 C14 C19 C18 -51.2(5) no
C15 C14 C19 C20 -177.4(4) no
C15 C16 N2 C17 -167.0(4) no
C15 C16 N2 C18 -48.4(5) no
C16 N2 C18 C19 67.8(4) no
C16 C15 C14 C19 70.5(5) no
C17 N2 C18 C19 -174.0(4) no
C18 C19 C20 C21 166.1(8) no
C18 C19 C20 C21 166.1(8) no
